data_8106313
loop_
_publ_author_name
'Deng, Rui'
'Zhao, Chen-Liang'
'Ye, Jiang-Hai'
'Liu, Ya-Hua'
'Zou, Juan'
'Pan, Lu-Tai'

_publ_section_title
;
 Crystal structure of
 1,4-bis(benzo[d][1,3]dioxol-5-ylmethyl)dihydro-1H,3H-furo[3,4-c]furan-3a(4H)-yl
 acetate, C22H20O8
;
_journal_issue 5
_journal_name_full 'Zeitschrift f\"ur Kristallographie - New Crystal Structures'
_journal_page_first 829
_journal_page_last 830
_journal_paper_doi 10.1515/ncrs-2018-0039
_journal_volume 233
_journal_year 2018
_chemical_absolute_configuration unk
_chemical_formula_moiety 'C22 H20 O8'
_chemical_formula_sum 'C22 H20 O8'
_chemical_formula_weight 412.40
_space_group_crystal_system monoclinic
_space_group_IT_number 4
_space_group_name_Hall 'P 2yb'
_space_group_name_H-M_alt 'P 1 21 1'
_symmetry_Int_Tables_number 4
_cell_angle_alpha 90
_cell_angle_beta 101.709(4)
_cell_angle_gamma 90
_cell_formula_units_Z 2
_cell_length_a 7.5482(10)
_cell_length_b 7.0055(9)
_cell_length_c 18.245(3)
_cell_measurement_reflns_used 1000
_cell_measurement_temperature 293(2)
_cell_measurement_theta_max 26.00
_cell_measurement_theta_min 2.15
_cell_volume 944.7(2)
_computing_molecular_graphics 'Olex2 (Dolomanov et al., 2009)'
_computing_publication_material 'Olex2 (Dolomanov et al., 2009)'
_computing_structure_refinement 'olex2.refine (Bourhis et al., 2015)'
_diffrn_ambient_temperature 293(2)
_diffrn_measured_fraction_theta_full 0.9693
_diffrn_measured_fraction_theta_max 0.9693
_diffrn_measurement_device_type 'CCD area detector'
_diffrn_measurement_method 'phi and omega scans'
_diffrn_radiation_monochromator graphite
_diffrn_radiation_source 'fine-focus sealed tube'
_diffrn_radiation_type 'Mo K\a'
_diffrn_radiation_wavelength 0.71073
_diffrn_reflns_av_R_equivalents 0.0353
_diffrn_reflns_av_unetI/netI 0.0551
_diffrn_reflns_limit_h_max 9
_diffrn_reflns_limit_h_min -9
_diffrn_reflns_limit_k_max 8
_diffrn_reflns_limit_k_min -8
_diffrn_reflns_limit_l_max 21
_diffrn_reflns_limit_l_min -19
_diffrn_reflns_number 6183
_diffrn_reflns_theta_full 24.9980
_diffrn_reflns_theta_max 25.00
_diffrn_reflns_theta_min 1.14
_exptl_absorpt_coefficient_mu 0.111
_exptl_absorpt_correction_T_max 0.9770
_exptl_absorpt_correction_T_min 0.9749
_exptl_absorpt_correction_type multi-scan
_exptl_absorpt_process_details 'SADABS (Sheldrick,2008)'
_exptl_crystal_colour yellow
_exptl_crystal_density_diffrn 1.4497
_exptl_crystal_density_method 'not measured'
_exptl_crystal_description block
_exptl_crystal_F_000 432.2912
_exptl_crystal_size_max 0.23
_exptl_crystal_size_mid 0.22
_exptl_crystal_size_min 0.21
_refine_diff_density_max 0.1889
_refine_diff_density_min -0.1620
_refine_diff_density_rms 0.0471
_refine_ls_abs_structure_details 'Flack, H. D. (1983). Acta Cryst. A39, 876-881.'
_refine_ls_abs_structure_Flack 9.64(7)
_refine_ls_d_res_high 0.8409
_refine_ls_d_res_low 17.8654
_refine_ls_extinction_expression Fc^*^=kFc[1+0.001xFc^2^\l^3^/sin(2\q)]^-1/4^
_refine_ls_goodness_of_fit_ref 1.0631
_refine_ls_matrix_type full
_refine_ls_number_constraints 34
_refine_ls_number_parameters 272
_refine_ls_number_reflns 3218
_refine_ls_number_restraints 1
_refine_ls_restrained_S_all 1.0631
_refine_ls_R_factor_all 0.0549
_refine_ls_R_factor_gt 0.0444
_refine_ls_shift/su_max 0.0018
_refine_ls_shift/su_mean 0.0003
_refine_ls_structure_factor_coef Fsqd
_refine_ls_weighting_details 'w=1/[\s^2^(Fo^2^)+(0.0615P)^2^] where P=(Fo^2^+2Fc^2^)/3'
_refine_ls_weighting_scheme calc
_refine_ls_wR_factor_gt 0.1121
_refine_ls_wR_factor_ref 0.1199
_reflns_Friedel_coverage 0.933
_reflns_limit_h_max 8
_reflns_limit_h_min -8
_reflns_limit_k_max 8
_reflns_limit_k_min -8
_reflns_limit_l_max 21
_reflns_limit_l_min -21
_reflns_number_gt 2704
_reflns_number_total 3218
_reflns_threshold_expression I>=2u(I)
_cod_data_source_file suppl_ncrs-2018-0039_suppl.cif
_cod_data_source_block a
_cod_original_sg_symbol_Hall ' P 2yb'
_cod_database_code 8106313
_olex2_refinement_description
;
1. Fixed Uiso
 At 1.2 times of:
  All C(H) groups, All C(H,H) groups
 At 1.5 times of:
  All C(H,H,H) groups
2.a Ternary CH refined with riding coordinates:
 C6(H6), C5(H5), C2(H2)
2.b Secondary CH2 refined with riding coordinates:
 C8(H8a,H8b), C4(H4a,H4b), C7''(H7'a,H7'b), C7'(H7'c,H7'd)
2.c Me refined with riding coordinates:
 C10(H10a,H10b,H10c)
2.d Aromatic/amide H refined with riding coordinates:
 C6''(H6''), C6'(H6'), C5'(H5'), C5''(H5''), C2''(H2''), C2'(H2')
;
_olex2_submission_special_instructions 'No special instructions were received'

loop_
_space_group_symop_id
_space_group_symop_operation_xyz
1 x,y,z
2 -x,y+1/2,-z

loop_
_atom_site_label
_atom_site_type_symbol
_atom_site_fract_x
_atom_site_fract_y
_atom_site_fract_z
_atom_site_U_iso_or_equiv
_atom_site_adp_type
_atom_site_occupancy
C1' C 0.5036(4) 0.9428(4) 0.61254(14) 0.0351(6) Uani 1.000000
C1 C 0.4065(3) 1.1029(4) 0.72802(14) 0.0315(6) Uani 1.000000
C1'' C 0.1947(4) 1.4066(5) 0.83202(16) 0.0386(7) Uani 1.000000
C8 C 0.4697(4) 1.3078(4) 0.73544(17) 0.0411(7) Uani 1.000000
H8a H 0.5314(4) 1.3355(4) 0.78632(17) 0.0493(9) Uiso 1.000000
H8b H 0.5509(4) 1.3348(4) 0.70178(17) 0.0493(9) Uiso 1.000000
C6'' C 0.1172(4) 1.3145(5) 0.88461(17) 0.0503(9) Uani 1.000000
H6'' H 0.0561(4) 1.2002(5) 0.87173(17) 0.0603(10) Uiso 1.000000
C6' C 0.5866(4) 1.0471(4) 0.56515(15) 0.0388(7) Uani 1.000000
H6' H 0.5517(4) 1.1731(4) 0.55455(15) 0.0465(8) Uiso 1.000000
C5' C 0.7223(4) 0.9678(5) 0.53255(16) 0.0410(7) Uani 1.000000
H5' H 0.7769(4) 1.0372(5) 0.49970(16) 0.0491(8) Uiso 1.000000
C5'' C 0.1280(4) 1.3878(6) 0.95655(19) 0.0591(10) Uani 1.000000
H5'' H 0.0746(4) 1.3253(6) 0.99151(19) 0.0709(12) Uiso 1.000000
C4'' C 0.2192(4) 1.5530(5) 0.97319(17) 0.0492(9) Uani 1.000000
C6 C 0.1800(4) 1.3230(5) 0.75344(16) 0.0412(7) Uani 1.000000
H6 H 0.0575(4) 1.3467(5) 0.72473(16) 0.0495(9) Uiso 1.000000
C4' C 0.7704(4) 0.7852(4) 0.55120(15) 0.0354(7) Uani 1.000000
C5 C 0.2200(3) 1.1093(5) 0.75016(16) 0.0390(7) Uani 1.000000
H5 H 0.2239(3) 1.0481(5) 0.79877(16) 0.0468(8) Uiso 1.000000
C3' C 0.6891(4) 0.6790(4) 0.59894(15) 0.0373(7) Uani 1.000000
C3'' C 0.2927(4) 1.6497(5) 0.92115(18) 0.0479(8) Uani 1.000000
C4 C 0.0972(4) 0.9980(5) 0.68664(19) 0.0548(9) Uani 1.000000
H4a H 0.0261(4) 0.9043(5) 0.70718(19) 0.0658(11) Uiso 1.000000
H4b H 0.0152(4) 1.0845(5) 0.65484(19) 0.0658(11) Uiso 1.000000
C2'' C 0.2824(4) 1.5823(5) 0.85005(17) 0.0458(7) Uani 1.000000
H2'' H 0.3315(4) 1.6500(5) 0.81509(17) 0.0549(9) Uiso 1.000000
C2' C 0.5536(4) 0.7524(4) 0.63049(16) 0.0391(7) Uani 1.000000
H2' H 0.4977(4) 0.6801(4) 0.66206(16) 0.0469(8) Uiso 1.000000
C7'' C 0.3647(6) 1.8059(7) 1.0286(2) 0.0888(16) Uani 1.000000
H7'a H 0.3177(6) 1.9252(7) 1.0438(2) 0.1066(19) Uiso 1.000000
H7'b H 0.4846(6) 1.7863(7) 1.0589(2) 0.1066(19) Uiso 1.000000
C7' C 0.8963(5) 0.4958(6) 0.5625(2) 0.0655(11) Uani 1.000000
H7'c H 1.0142(5) 0.4761(6) 0.5945(2) 0.0785(13) Uiso 1.000000
H7'd H 0.8737(5) 0.3920(6) 0.5266(2) 0.0785(13) Uiso 1.000000
C2 C 0.3587(4) 1.0351(4) 0.64656(16) 0.0383(7) Uani 1.000000
H2 H 0.3124(4) 1.1454(4) 0.61549(16) 0.0460(8) Uiso 1.000000
C9 C 0.6966(4) 0.9666(5) 0.78576(16) 0.0429(7) Uani 1.000000
C10 C 0.7750(5) 0.7951(6) 0.8279(2) 0.0733(13) Uani 1.000000
H10a H 0.6793(5) 0.7170(6) 0.8390(2) 0.1100(19) Uiso 1.000000
H10b H 0.8431(5) 0.7236(6) 0.7982(2) 0.1100(19) Uiso 1.000000
H10c H 0.8533(5) 0.8337(6) 0.8737(2) 0.1100(19) Uiso 1.000000
O1 O 0.2501(3) 1.6538(4) 1.03983(13) 0.0682(8) Uani 1.000000
O2 O 0.3744(4) 1.8148(4) 0.95246(16) 0.0825(9) Uani 1.000000
O7 O 0.3077(3) 1.4156(3) 0.71567(11) 0.0489(6) Uani 1.000000
O4 O 0.7605(3) 0.4979(3) 0.60644(13) 0.0557(6) Uani 1.000000
O5 O 0.8934(3) 0.6715(3) 0.52462(12) 0.0479(6) Uani 1.000000
O6 O 0.5137(2) 0.9634(3) 0.77510(10) 0.0365(5) Uani 1.000000
O3 O 0.2119(3) 0.9065(3) 0.64501(12) 0.0504(6) Uani 1.000000
O8 O 0.7794(3) 1.0921(4) 0.76357(12) 0.0562(6) Uani 1.000000

loop_
_atom_site_aniso_label
_atom_site_aniso_U_11
_atom_site_aniso_U_22
_atom_site_aniso_U_33
_atom_site_aniso_U_12
_atom_site_aniso_U_13
_atom_site_aniso_U_23
C1' 0.0421(14) 0.0336(17) 0.0305(13) 0.0004(13) 0.0097(11) -0.0042(12)
C1 0.0307(13) 0.0313(16) 0.0330(14) 0.0014(12) 0.0073(11) 0.0001(12)
C1'' 0.0316(14) 0.0448(18) 0.0392(15) 0.0067(13) 0.0072(11) -0.0058(13)
C8 0.0464(17) 0.0362(17) 0.0464(17) -0.0048(15) 0.0228(14) -0.0026(14)
C6'' 0.0493(18) 0.059(2) 0.0460(18) -0.0152(17) 0.0176(14) -0.0143(17)
C6' 0.0449(15) 0.0370(18) 0.0337(15) 0.0004(13) 0.0065(12) 0.0024(12)
C5' 0.0414(15) 0.0448(19) 0.0386(15) -0.0062(14) 0.0126(12) 0.0038(14)
C5'' 0.054(2) 0.081(3) 0.0491(19) -0.020(2) 0.0279(16) -0.0155(19)
C4'' 0.0364(15) 0.065(2) 0.0468(18) -0.0000(16) 0.0100(13) -0.0175(16)
C6 0.0377(15) 0.0479(19) 0.0401(16) 0.0065(14) 0.0127(12) 0.0015(14)
C4' 0.0376(15) 0.0390(18) 0.0313(14) -0.0014(13) 0.0113(12) -0.0033(13)
C5 0.0354(14) 0.0448(18) 0.0384(15) -0.0006(14) 0.0113(12) -0.0013(14)
C3' 0.0456(15) 0.0329(16) 0.0364(15) -0.0012(14) 0.0151(13) -0.0002(13)
C3'' 0.0461(17) 0.0414(19) 0.0553(19) -0.0030(15) 0.0083(15) -0.0142(16)
C4 0.0353(15) 0.068(3) 0.063(2) -0.0024(16) 0.0128(14) -0.0245(19)
C2'' 0.0479(17) 0.0434(18) 0.0473(18) 0.0041(15) 0.0126(14) 0.0004(16)
C2' 0.0485(16) 0.0349(16) 0.0373(15) -0.0011(13) 0.0171(13) -0.0011(13)
C7'' 0.089(3) 0.097(4) 0.087(3) -0.033(3) 0.032(3) -0.051(3)
C7' 0.077(2) 0.064(3) 0.067(2) 0.029(2) 0.040(2) 0.017(2)
C2 0.0403(15) 0.0404(18) 0.0338(15) 0.0012(13) 0.0062(12) -0.0008(12)
C9 0.0340(14) 0.059(2) 0.0350(15) 0.0034(16) 0.0056(12) -0.0072(15)
C10 0.057(2) 0.089(3) 0.070(3) 0.027(2) 0.0038(18) 0.018(2)
O1 0.0625(14) 0.089(2) 0.0556(14) -0.0090(15) 0.0171(11) -0.0344(14)
O2 0.113(2) 0.0626(19) 0.0742(18) -0.0257(18) 0.0245(16) -0.0263(15)
O7 0.0632(13) 0.0407(14) 0.0482(12) 0.0079(11) 0.0245(10) 0.0090(10)
O4 0.0737(15) 0.0323(13) 0.0734(15) 0.0123(11) 0.0442(12) 0.0093(11)
O5 0.0512(12) 0.0434(13) 0.0567(13) 0.0022(11) 0.0290(10) -0.0032(11)
O6 0.0308(9) 0.0418(12) 0.0367(10) 0.0008(9) 0.0067(7) 0.0048(9)
O3 0.0378(11) 0.0572(15) 0.0586(13) -0.0077(11) 0.0154(9) -0.0237(11)
O8 0.0346(11) 0.0693(17) 0.0664(15) -0.0066(12) 0.0142(10) -0.0033(14)

loop_
_atom_type_symbol
_atom_type_scat_dispersion_real
_atom_type_scat_dispersion_imag
_atom_type_scat_Cromer_Mann_a1
_atom_type_scat_Cromer_Mann_a2
_atom_type_scat_Cromer_Mann_a3
_atom_type_scat_Cromer_Mann_a4
_atom_type_scat_Cromer_Mann_b1
_atom_type_scat_Cromer_Mann_b2
_atom_type_scat_Cromer_Mann_b3
_atom_type_scat_Cromer_Mann_b4
_atom_type_scat_Cromer_Mann_c
_atom_type_scat_source
_atom_type_scat_dispersion_source
H 0.00000 0.00000 0.49300 0.32291 0.14019 0.04081 10.51090 26.12570 3.14236 57.79970 0.0030380000826 'International Tables Volume C Table 6.1.1.4 (pp. 500-502)' 'Henke, Gullikson and Davis, At. Data and Nucl. Data Tables, 1993, 54, 2'
C 0.00347 0.00161 2.31000 1.02000 1.58860 0.86500 20.84390 10.20750 0.56870 51.65120 0.215599998832 'International Tables Volume C Table 6.1.1.4 (pp. 500-502)' 'Henke, Gullikson and Davis, At. Data and Nucl. Data Tables, 1993, 54, 2'
O 0.01158 0.00611 3.04850 2.28680 1.54630 0.86700 13.27710 5.70110 0.32390 32.90890 0.250800013542 'International Tables Volume C Table 6.1.1.4 (pp. 500-502)' 'Henke, Gullikson and Davis, At. Data and Nucl. Data Tables, 1993, 54, 2'

loop_
_geom_angle_atom_site_label_1
_geom_angle_atom_site_label_2
_geom_angle_atom_site_label_3
_geom_angle
_geom_angle_site_symmetry_1
_geom_angle_site_symmetry_3
C2' C1' C6' 121.0(3) . .
C2 C1' C6' 119.5(3) . .
C2 C1' C2' 119.5(2) . .
C5 C1 C8 103.7(2) . .
C2 C1 C8 112.9(2) . .
C2 C1 C5 102.4(2) . .
O6 C1 C8 117.6(2) . .
O6 C1 C5 107.2(2) . .
O6 C1 C2 111.2(2) . .
C6 C1'' C6'' 120.8(3) . .
C2'' C1'' C6'' 119.5(3) . .
C2'' C1'' C6 119.7(3) . .
H8a C8 C1 110.95(16) . .
H8b C8 C1 110.95(14) . .
H8b C8 H8a 109.0 . .
O7 C8 C1 104.0(2) . .
O7 C8 H8a 110.95(15) . .
O7 C8 H8b 110.95(14) . .
H6'' C6'' C1'' 119.01(19) . .
C5'' C6'' C1'' 122.0(3) . .
C5'' C6'' H6'' 119.0(2) . .
H6' C6' C1' 119.26(16) . .
C5' C6' C1' 121.5(3) . .
C5' C6' H6' 119.26(17) . .
H5' C5' C6' 121.63(17) . .
C4' C5' C6' 116.7(3) . .
C4' C5' H5' 121.63(17) . .
H5'' C5'' C6'' 121.4(2) . .
C4'' C5'' C6'' 117.2(3) . .
C4'' C5'' H5'' 121.42(19) . .
C3'' C4'' C5'' 121.8(3) . .
O1 C4'' C5'' 128.5(3) . .
O1 C4'' C3'' 109.7(3) . .
H6 C6 C1'' 108.48(14) . .
C5 C6 C1'' 115.7(3) . .
C5 C6 H6 108.48(16) . .
O7 C6 C1'' 110.2(2) . .
O7 C6 H6 108.48(14) . .
O7 C6 C5 105.3(2) . .
C3' C4' C5' 122.5(3) . .
O5 C4' C5' 128.3(3) . .
O5 C4' C3' 109.1(2) . .
C6 C5 C1 103.7(2) . .
H5 C5 C1 111.26(15) . .
H5 C5 C6 111.26(15) . .
C4 C5 C1 103.3(2) . .
C4 C5 C6 115.5(3) . .
C4 C5 H5 111.26(18) . .
C2' C3' C4' 121.8(3) . .
O4 C3' C4' 110.2(2) . .
O4 C3' C2' 127.9(3) . .
C2'' C3'' C4'' 122.2(3) . .
O2 C3'' C4'' 109.7(3) . .
O2 C3'' C2'' 128.1(3) . .
H4a C4 C5 110.31(18) . .
H4b C4 C5 110.31(19) . .
H4b C4 H4a 108.6 . .
O3 C4 C5 107.0(2) . .
O3 C4 H4a 110.31(18) . .
O3 C4 H4b 110.31(18) . .
C3'' C2'' C1'' 117.2(3) . .
H2'' C2'' C1'' 121.38(17) . .
H2'' C2'' C3'' 121.4(2) . .
C3' C2' C1' 116.4(3) . .
H2' C2' C1' 121.78(16) . .
H2' C2' C3' 121.78(17) . .
H7'b C7'' H7'a 108.2 . .
O1 C7'' H7'a 109.8(2) . .
O1 C7'' H7'b 109.8(2) . .
O2 C7'' H7'a 109.8(2) . .
O2 C7'' H7'b 109.8(2) . .
O2 C7'' O1 109.4(3) . .
H7'd C7' H7'c 108.3 . .
O4 C7' H7'c 109.9(2) . .
O4 C7' H7'd 109.9(2) . .
O5 C7' H7'c 109.9(2) . .
O5 C7' H7'd 109.89(19) . .
O5 C7' O4 109.0(3) . .
C1 C2 C1' 119.0(2) . .
H2 C2 C1' 107.63(15) . .
H2 C2 C1 107.63(16) . .
O3 C2 C1' 110.3(2) . .
O3 C2 C1 104.2(2) . .
O3 C2 H2 107.63(15) . .
O6 C9 C10 110.4(3) . .
O8 C9 C10 126.2(3) . .
O8 C9 O6 123.4(3) . .
H10a C10 C9 109.5 . .
H10b C10 C9 109.5 . .
H10b C10 H10a 109.5 . .
H10c C10 C9 109.5 . .
H10c C10 H10a 109.5 . .
H10c C10 H10b 109.5 . .
C7'' O1 C4'' 104.9(3) . .
C7'' O2 C3'' 105.2(3) . .
C6 O7 C8 105.3(2) . .
C7' O4 C3' 105.4(2) . .
C7' O5 C4' 106.0(2) . .
C9 O6 C1 120.5(2) . .
C2 O3 C4 105.1(2) . .

loop_
_geom_bond_atom_site_label_1
_geom_bond_atom_site_label_2
_geom_bond_distance
_geom_bond_site_symmetry_2
C1' C6' 1.376(4) .
C1' C2' 1.407(4) .
C1' C2 1.508(4) .
C1 C8 1.510(4) .
C1 C5 1.543(3) .
C1 C2 1.532(4) .
C1 O6 1.437(3) .
C1'' C6'' 1.381(4) .
C1'' C6 1.532(4) .
C1'' C2'' 1.405(5) .
C8 H8a 0.9700 .
C8 H8b 0.9700 .
C8 O7 1.420(4) .
C6'' H6'' 0.9300 .
C6'' C5'' 1.396(4) .
C6' H6' 0.9300 .
C6' C5' 1.400(4) .
C5' H5' 0.9300 .
C5' C4' 1.354(4) .
C5'' H5'' 0.9300 .
C5'' C4'' 1.350(5) .
C4'' C3'' 1.372(4) .
C4'' O1 1.384(4) .
C6 H6 0.9800 .
C6 C5 1.531(5) .
C6 O7 1.447(3) .
C4' C3' 1.380(4) .
C4' O5 1.384(3) .
C5 H5 0.9800 .
C5 C4 1.541(4) .
C3' C2' 1.372(4) .
C3' O4 1.374(3) .
C3'' C2'' 1.368(4) .
C3'' O2 1.379(4) .
C4 H4a 0.9700 .
C4 H4b 0.9700 .
C4 O3 1.416(3) .
C2'' H2'' 0.9300 .
C2' H2' 0.9300 .
C7'' H7'a 0.9700 .
C7'' H7'b 0.9700 .
C7'' O1 1.413(5) .
C7'' O2 1.408(5) .
C7' H7'c 0.9700 .
C7' H7'd 0.9700 .
C7' O4 1.424(4) .
C7' O5 1.410(4) .
C2 H2 0.9800 .
C2 O3 1.424(3) .
C9 C10 1.483(5) .
C9 O6 1.355(3) .
C9 O8 1.196(4) .
C10 H10a 0.9600 .
C10 H10b 0.9600 .
C10 H10c 0.9600 .
